data_9005082
loop_
_publ_author_name
'Oberti, R.'
'Smith, D. C.'
'Rossi, G.'
'Caucia, F.'

_publ_section_title
;
 The crystal-chemistry of high-aluminium titanites
 Sample: K52
;
_journal_name_full 'European Journal of Mineralogy'
_journal_page_first 777
_journal_page_last 792
_journal_paper_doi 10.1127/ejm/3/5/0777
_journal_volume 3
_journal_year 1991
_chemical_compound_source 'Liset, Norway'
_chemical_formula_sum 'Al0.322 Ca0.984 Fe0.014 O5 Si Ti0.661'
_chemical_name_mineral Titanite
_space_group_IT_number 15
_symmetry_space_group_name_Hall '-A 2ya'
_symmetry_space_group_name_H-M 'A 1 2/a 1'
_cell_angle_alpha 90
_cell_angle_beta 114.21
_cell_angle_gamma 90
_cell_length_a 7.045
_cell_length_b 8.647
_cell_length_c 6.522
_cell_formula_units_Z 4
_cell_volume 362.364
_database_code_amcsd 0006427
_exptl_crystal_density_diffrn 3.458
_cod_original_formula_sum 'Ca.984 Si Ti.661 Al.322 Fe.014 O5'
_cod_database_code 9005082

loop_
_space_group_symop_operation_xyz
x,y,z
x,1/2+y,1/2+z
1/2+x,-y,z
1/2+x,1/2-y,1/2+z
1/2-x,y,-z
1/2-x,1/2+y,1/2-z
-x,-y,-z
-x,1/2-y,1/2-z

loop_
_atom_site_label
_atom_site_fract_x
_atom_site_fract_y
_atom_site_fract_z
_atom_site_occupancy
_atom_site_U_iso_or_equiv
Ca 0.25000 0.16650 0.00000 0.98400 0.01482
Si 0.75000 0.18380 0.00000 1.00000 0.00469
Tioct 0.50000 0.00000 0.50000 0.66100 0.01292
Aloct 0.50000 0.00000 0.50000 0.32200 0.01292
Feoct 0.50000 0.00000 0.50000 0.01400 0.01292
O1 0.75000 0.07090 0.50000 1.00000 0.00836
O2 0.90960 0.06660 0.18830 1.00000 0.00798
O3 0.38280 0.20910 0.39820 1.00000 0.00697

loop_
_cod_related_entry_id
_cod_related_entry_database
_cod_related_entry_code
1 AMCSD 0006427
